data_1520407
loop_
_publ_author_name
'Spencer, John'
'Patel, Hiren'
'Callear, Samantha K.'
'Hursthouse, Michael B.'

_publ_section_title
;
 C17H26BNO3
;
_journal_name_full 'Crystal Structure Report Archive'
_journal_page_first 649
_journal_year 2009
_chemical_formula_sum 'C17 H26 B N O3'
_chemical_formula_weight 303.20
_space_group_IT_number 14
_symmetry_cell_setting monoclinic
_symmetry_space_group_name_Hall '-P 2ybc'
_symmetry_space_group_name_H-M 'P 1 21/c 1'
_atom_sites_solution_hydrogens geom
_atom_sites_solution_primary direct
_atom_sites_solution_secondary difmap
_cell_angle_alpha 90.00
_cell_angle_beta 93.690(4)
_cell_angle_gamma 90.00
_cell_formula_units_Z 4
_cell_length_a 6.4630(8)
_cell_length_b 12.9251(14)
_cell_length_c 20.862(2)
_cell_measurement_reflns_used 35096
_cell_measurement_temperature 120(2)
_cell_measurement_theta_max 27.48
_cell_measurement_theta_min 2.91
_cell_volume 1739.1(3)
_computing_cell_refinement 'DENZO (Otwinowski & Minor, 1997) & COLLECT (Hooft, R.W.W., 1998)'
_computing_data_collection 'COLLECT (Hooft, R.W.W., 1998)'
_computing_data_reduction 'DENZO (Otwinowski & Minor, 1997) & COLLECT (Hooft, R.W.W., 1998)'
_computing_structure_refinement 'SHELXL-97 (Sheldrick, 2008)'
_diffrn_ambient_temperature 120(2)
_diffrn_measured_fraction_theta_full 0.983
_diffrn_measured_fraction_theta_max 0.983
_diffrn_measurement_device_type 'Bruker-Nonius APEX II CCD camera on \k-goniostat'
_diffrn_measurement_method '\f & \w scans'
_diffrn_radiation_monochromator '10cm confocal mirrors'
_diffrn_radiation_source 'Bruker-Nonius FR591 rotating anode'
_diffrn_radiation_type MoK\a
_diffrn_radiation_wavelength 0.71073
_diffrn_reflns_av_R_equivalents 0.1001
_diffrn_reflns_av_sigmaI/netI 0.1062
_diffrn_reflns_limit_h_max 7
_diffrn_reflns_limit_h_min -7
_diffrn_reflns_limit_k_max 15
_diffrn_reflns_limit_k_min -14
_diffrn_reflns_limit_l_max 22
_diffrn_reflns_limit_l_min -24
_diffrn_reflns_number 11528
_diffrn_reflns_theta_full 24.99
_diffrn_reflns_theta_max 24.99
_diffrn_reflns_theta_min 3.15
_exptl_absorpt_coefficient_mu 0.077
_exptl_absorpt_correction_T_max 0.9985
_exptl_absorpt_correction_T_min 0.9923
_exptl_absorpt_correction_type multi-scan
_exptl_absorpt_process_details 'SADABS 2007/2 (Sheldrick, G.M., 2007)'
_exptl_crystal_colour colourless
_exptl_crystal_density_diffrn 1.158
_exptl_crystal_density_method 'not measured'
_exptl_crystal_description prism
_exptl_crystal_F_000 656
_exptl_crystal_size_max 0.10
_exptl_crystal_size_mid 0.06
_exptl_crystal_size_min 0.02
_refine_diff_density_max 0.304
_refine_diff_density_min -0.308
_refine_diff_density_rms 0.066
_refine_ls_extinction_method none
_refine_ls_goodness_of_fit_ref 1.081
_refine_ls_hydrogen_treatment constr
_refine_ls_matrix_type full
_refine_ls_number_parameters 203
_refine_ls_number_reflns 3017
_refine_ls_number_restraints 0
_refine_ls_restrained_S_all 1.081
_refine_ls_R_factor_all 0.1909
_refine_ls_R_factor_gt 0.1050
_refine_ls_shift/su_max 0.001
_refine_ls_shift/su_mean 0.000
_refine_ls_structure_factor_coef Fsqd
_refine_ls_weighting_details 'calc w=1/[\s^2^(Fo^2^)+(0.0000P)^2^+6.2974P] where P=(Fo^2^+2Fc^2^)/3'
_refine_ls_weighting_scheme calc
_refine_ls_wR_factor_gt 0.1787
_refine_ls_wR_factor_ref 0.2227
_reflns_number_gt 1725
_reflns_number_total 3017
_reflns_threshold_expression >2\s(I)
_cod_data_source_file eCrystal-649.cif
_cod_data_source_block 2009src0002r
_cod_depositor_comments
;
Citation :
Spencer, John and Patel, Hiren and Callear, Samantha K. and 
Hursthouse, Michael B. (2009) 
University of Southampton, Crystal Structure Report Archive. 
(doi:10.5258/ecrystals/649)

More at:
http://ecrystals.chem.soton.ac.uk/649/
;
_cod_original_sg_symbol_H-M P21/c
_cod_database_code 1520407

loop_
_symmetry_equiv_pos_as_xyz
'x, y, z'
'-x, y+1/2, -z+1/2'
'-x, -y, -z'
'x, -y-1/2, z-1/2'

loop_
_atom_site_label
_atom_site_type_symbol
_atom_site_fract_x
_atom_site_fract_y
_atom_site_fract_z
_atom_site_U_iso_or_equiv
_atom_site_adp_type
_atom_site_occupancy
_atom_site_symmetry_multiplicity
_atom_site_calc_flag
_atom_site_refinement_flags
_atom_site_disorder_assembly
_atom_site_disorder_group
C14 C -0.0405(8) -0.0790(4) 0.0969(2) 0.0371(13) Uani 1 1 d . . .
H14 H -0.1826 -0.0980 0.0967 0.045 Uiso 1 1 calc R . .
C11 C 0.3693(9) -0.0212(4) 0.0989(2) 0.0408(14) Uani 1 1 d . . .
H11 H 0.5110 -0.0018 0.0988 0.049 Uiso 1 1 calc R . .
C15 C 0.0468(8) -0.0209(4) 0.1481(2) 0.0384(13) Uani 1 1 d . . .
H15 H -0.0364 -0.0017 0.1821 0.046 Uiso 1 1 calc R . .
C10 C 0.2541(8) 0.0093(4) 0.1502(2) 0.0359(13) Uani 1 1 d . . .
C13 C 0.0736(8) -0.1096(4) 0.0468(2) 0.0371(13) Uani 1 1 d . . .
C3 C 0.3850(7) 0.1827(4) 0.2916(2) 0.0330(12) Uani 1 1 d . . .
C12 C 0.2809(8) -0.0792(4) 0.0483(2) 0.0407(14) Uani 1 1 d . . .
H12 H 0.3630 -0.0985 0.0141 0.049 Uiso 1 1 calc R . .
C16 C -0.0241(9) -0.1680(4) -0.0102(2) 0.0420(14) Uani 1 1 d . . .
H16A H -0.1562 -0.1992 0.0018 0.050 Uiso 1 1 calc R . .
H16B H -0.0563 -0.1190 -0.0459 0.050 Uiso 1 1 calc R . .
C7 C 0.3409(8) 0.2902(4) 0.2643(2) 0.0427(14) Uani 1 1 d . . .
H7B H 0.3728 0.2918 0.2190 0.064 Uiso 1 1 calc R . .
H7C H 0.4273 0.3411 0.2884 0.064 Uiso 1 1 calc R . .
H7A H 0.1943 0.3071 0.2679 0.064 Uiso 1 1 calc R . .
C4 C 0.5998(8) 0.1418(4) 0.2766(2) 0.0402(14) Uani 1 1 d . . .
C22 C 0.0343(10) -0.2900(5) -0.0952(2) 0.0515(16) Uani 1 1 d . . .
H22B H 0.0259 -0.2334 -0.1272 0.062 Uiso 1 1 calc R . .
H22A H -0.1060 -0.3197 -0.0924 0.062 Uiso 1 1 calc R . .
C9 C 0.6740(9) 0.0508(4) 0.3185(3) 0.0486(15) Uani 1 1 d . . .
H9C H 0.5638 -0.0012 0.3191 0.073 Uiso 1 1 calc R . .
H9A H 0.7090 0.0752 0.3624 0.073 Uiso 1 1 calc R . .
H9B H 0.7970 0.0200 0.3011 0.073 Uiso 1 1 calc R . .
C6 C 0.3380(8) 0.1795(4) 0.3619(2) 0.0411(14) Uani 1 1 d . . .
H6B H 0.1986 0.2071 0.3668 0.062 Uiso 1 1 calc R . .
H6A H 0.4399 0.2216 0.3871 0.062 Uiso 1 1 calc R . .
H6C H 0.3451 0.1079 0.3772 0.062 Uiso 1 1 calc R . .
C21 C 0.1822(11) -0.3722(5) -0.1152(3) 0.0637(19) Uani 1 1 d . . .
H21B H 0.1324 -0.4001 -0.1576 0.076 Uiso 1 1 calc R . .
H21A H 0.3203 -0.3408 -0.1197 0.076 Uiso 1 1 calc R . .
C18 C 0.1258(10) -0.3342(4) 0.0138(2) 0.0546(17) Uani 1 1 d . . .
H18B H -0.0130 -0.3650 0.0179 0.066 Uiso 1 1 calc R . .
H18A H 0.1768 -0.3078 0.0564 0.066 Uiso 1 1 calc R . .
C8 C 0.7669(8) 0.2230(5) 0.2740(3) 0.0507(16) Uani 1 1 d . . .
H8B H 0.8970 0.1902 0.2633 0.076 Uiso 1 1 calc R . .
H8A H 0.7867 0.2572 0.3159 0.076 Uiso 1 1 calc R . .
H8C H 0.7256 0.2744 0.2411 0.076 Uiso 1 1 calc R . .
C19 C 0.2707(13) -0.4148(5) -0.0082(3) 0.076(2) Uani 1 1 d . . .
H19B H 0.4108 -0.3845 -0.0104 0.091 Uiso 1 1 calc R . .
H19A H 0.2803 -0.4721 0.0233 0.091 Uiso 1 1 calc R . .
B1 B 0.3539(9) 0.0739(5) 0.2066(3) 0.0355(15) Uani 1 1 d . . .
N17 N 0.1107(7) -0.2495(3) -0.03210(19) 0.0411(11) Uani 1 1 d . . .
O20 O 0.2012(8) -0.4543(3) -0.07005(19) 0.0769(16) Uani 1 1 d . . .
O2 O 0.2449(5) 0.1112(3) 0.25572(15) 0.0397(9) Uani 1 1 d . . .
O5 O 0.5587(5) 0.0986(3) 0.21153(16) 0.0441(10) Uani 1 1 d . . .

loop_
_atom_site_aniso_label
_atom_site_aniso_U_11
_atom_site_aniso_U_22
_atom_site_aniso_U_33
_atom_site_aniso_U_23
_atom_site_aniso_U_13
_atom_site_aniso_U_12
C14 0.041(3) 0.039(3) 0.031(3) -0.004(3) 0.001(2) 0.004(2)
C11 0.047(3) 0.044(3) 0.031(3) -0.002(3) 0.000(2) 0.006(3)
C15 0.050(3) 0.041(3) 0.025(3) 0.003(3) 0.007(2) 0.002(3)
C10 0.041(3) 0.043(3) 0.024(3) 0.001(2) 0.000(2) 0.001(3)
C13 0.054(3) 0.031(3) 0.025(3) 0.000(2) -0.004(2) 0.004(3)
C3 0.038(3) 0.037(3) 0.024(3) -0.006(2) 0.001(2) -0.005(2)
C12 0.053(3) 0.048(4) 0.022(3) -0.003(3) 0.008(2) 0.011(3)
C16 0.057(3) 0.041(3) 0.028(3) 0.001(3) -0.003(3) 0.002(3)
C7 0.052(3) 0.046(4) 0.030(3) -0.005(3) 0.003(3) -0.002(3)
C4 0.045(3) 0.052(4) 0.023(3) -0.008(3) -0.001(2) -0.001(3)
C22 0.086(5) 0.047(4) 0.020(3) -0.006(3) -0.002(3) 0.004(3)
C9 0.065(4) 0.043(4) 0.036(3) -0.011(3) -0.007(3) 0.014(3)
C6 0.050(3) 0.046(3) 0.029(3) -0.005(3) 0.011(2) -0.002(3)
C21 0.106(6) 0.055(4) 0.031(3) -0.011(3) 0.009(3) 0.010(4)
C18 0.095(5) 0.046(4) 0.022(3) -0.001(3) -0.001(3) 0.013(3)
C8 0.046(3) 0.066(4) 0.041(3) -0.006(3) 0.002(3) -0.005(3)
C19 0.132(7) 0.060(4) 0.034(4) -0.009(3) -0.006(4) 0.031(4)
B1 0.045(4) 0.039(4) 0.022(3) 0.009(3) -0.002(3) 0.003(3)
N17 0.061(3) 0.046(3) 0.017(2) 0.000(2) 0.004(2) 0.012(2)
O20 0.144(5) 0.048(3) 0.039(3) -0.005(2) 0.006(3) 0.024(3)
O2 0.046(2) 0.046(2) 0.028(2) -0.0069(17) 0.0079(16) -0.0056(18)
O5 0.043(2) 0.063(3) 0.026(2) -0.0072(18) 0.0022(16) 0.0007(19)

loop_
_atom_type_symbol
_atom_type_description
_atom_type_scat_dispersion_real
_atom_type_scat_dispersion_imag
_atom_type_scat_source
C C 0.0033 0.0016 'International Tables Vol C Tables 4.2.6.8 and 6.1.1.4'
H H 0.0000 0.0000 'International Tables Vol C Tables 4.2.6.8 and 6.1.1.4'
B B 0.0013 0.0007 'International Tables Vol C Tables 4.2.6.8 and 6.1.1.4'
N N 0.0061 0.0033 'International Tables Vol C Tables 4.2.6.8 and 6.1.1.4'
O O 0.0106 0.0060 'International Tables Vol C Tables 4.2.6.8 and 6.1.1.4'

loop_
_geom_angle_atom_site_label_1
_geom_angle_atom_site_label_2
_geom_angle_atom_site_label_3
_geom_angle
_geom_angle_site_symmetry_1
_geom_angle_site_symmetry_3
C13 C14 C15 121.8(5) . .
C13 C14 H14 119.1 . .
C15 C14 H14 119.1 . .
C12 C11 C10 121.4(5) . .
C12 C11 H11 119.3 . .
C10 C11 H11 119.3 . .
C10 C15 C14 121.1(5) . .
C10 C15 H15 119.5 . .
C14 C15 H15 119.5 . .
C15 C10 C11 117.0(5) . .
C15 C10 B1 121.8(5) . .
C11 C10 B1 121.1(5) . .
C14 C13 C12 117.6(5) . .
C14 C13 C16 121.6(5) . .
C12 C13 C16 120.7(5) . .
O2 C3 C6 108.7(4) . .
O2 C3 C7 106.9(4) . .
C6 C3 C7 110.0(4) . .
O2 C3 C4 102.4(4) . .
C6 C3 C4 115.3(4) . .
C7 C3 C4 112.9(4) . .
C11 C12 C13 121.1(5) . .
C11 C12 H12 119.4 . .
C13 C12 H12 119.4 . .
N17 C16 C13 112.3(4) . .
N17 C16 H16A 109.1 . .
C13 C16 H16A 109.1 . .
N17 C16 H16B 109.1 . .
C13 C16 H16B 109.1 . .
H16A C16 H16B 107.9 . .
C3 C7 H7B 109.5 . .
C3 C7 H7C 109.5 . .
H7B C7 H7C 109.5 . .
C3 C7 H7A 109.5 . .
H7B C7 H7A 109.5 . .
H7C C7 H7A 109.5 . .
O5 C4 C8 108.5(4) . .
O5 C4 C9 105.5(4) . .
C8 C4 C9 110.9(5) . .
O5 C4 C3 101.9(4) . .
C8 C4 C3 115.2(5) . .
C9 C4 C3 113.8(5) . .
N17 C22 C21 108.5(5) . .
N17 C22 H22B 110.0 . .
C21 C22 H22B 110.0 . .
N17 C22 H22A 110.0 . .
C21 C22 H22A 110.0 . .
H22B C22 H22A 108.4 . .
C4 C9 H9C 109.5 . .
C4 C9 H9A 109.5 . .
H9C C9 H9A 109.5 . .
C4 C9 H9B 109.5 . .
H9C C9 H9B 109.5 . .
H9A C9 H9B 109.5 . .
C3 C6 H6B 109.5 . .
C3 C6 H6A 109.5 . .
H6B C6 H6A 109.5 . .
C3 C6 H6C 109.5 . .
H6B C6 H6C 109.5 . .
H6A C6 H6C 109.5 . .
O20 C21 C22 111.9(5) . .
O20 C21 H21B 109.2 . .
C22 C21 H21B 109.2 . .
O20 C21 H21A 109.2 . .
C22 C21 H21A 109.2 . .
H21B C21 H21A 107.9 . .
N17 C18 C19 109.9(5) . .
N17 C18 H18B 109.7 . .
C19 C18 H18B 109.7 . .
N17 C18 H18A 109.7 . .
C19 C18 H18A 109.7 . .
H18B C18 H18A 108.2 . .
C4 C8 H8B 109.5 . .
C4 C8 H8A 109.5 . .
H8B C8 H8A 109.5 . .
C4 C8 H8C 109.5 . .
H8B C8 H8C 109.5 . .
H8A C8 H8C 109.5 . .
O20 C19 C18 111.0(5) . .
O20 C19 H19B 109.4 . .
C18 C19 H19B 109.4 . .
O20 C19 H19A 109.4 . .
C18 C19 H19A 109.4 . .
H19B C19 H19A 108.0 . .
O5 B1 O2 114.0(5) . .
O5 B1 C10 122.6(5) . .
O2 B1 C10 123.3(5) . .
C18 N17 C16 110.7(4) . .
C18 N17 C22 109.0(4) . .
C16 N17 C22 111.4(4) . .
C21 O20 C19 109.8(5) . .
B1 O2 C3 105.9(4) . .
B1 O5 C4 105.9(4) . .

loop_
_geom_bond_atom_site_label_1
_geom_bond_atom_site_label_2
_geom_bond_distance
_geom_bond_site_symmetry_2
C14 C13 1.376(7) .
C14 C15 1.395(7) .
C14 H14 0.9500 .
C11 C12 1.388(7) .
C11 C10 1.398(7) .
C11 H11 0.9500 .
C15 C10 1.394(7) .
C15 H15 0.9500 .
C10 B1 1.549(8) .
C13 C12 1.395(7) .
C13 C16 1.512(7) .
C3 O2 1.466(6) .
C3 C6 1.518(6) .
C3 C7 1.521(7) .
C3 C4 1.536(7) .
C12 H12 0.9500 .
C16 N17 1.458(6) .
C16 H16A 0.9900 .
C16 H16B 0.9900 .
C7 H7B 0.9800 .
C7 H7C 0.9800 .
C7 H7A 0.9800 .
C4 O5 1.476(6) .
C4 C8 1.510(7) .
C4 C9 1.524(7) .
C22 N17 1.471(6) .
C22 C21 1.506(8) .
C22 H22B 0.9900 .
C22 H22A 0.9900 .
C9 H9C 0.9800 .
C9 H9A 0.9800 .
C9 H9B 0.9800 .
C6 H6B 0.9800 .
C6 H6A 0.9800 .
C6 H6C 0.9800 .
C21 O20 1.419(7) .
C21 H21B 0.9900 .
C21 H21A 0.9900 .
C18 N17 1.453(7) .
C18 C19 1.492(8) .
C18 H18B 0.9900 .
C18 H18A 0.9900 .
C8 H8B 0.9800 .
C8 H8A 0.9800 .
C8 H8C 0.9800 .
C19 O20 1.434(7) .
C19 H19B 0.9900 .
C19 H19A 0.9900 .
B1 O5 1.359(7) .
B1 O2 1.367(7) .
